data_4500343
loop_
_publ_author_name
'Lee, Jhen-Yi'
'Chen, Chih-Yuan'
'Lee, Hon Man'
'Passaglia, Elisa'
'Vizza, Francesco'
'Oberhauser, Werner'

_publ_section_title
;
 Zinc Coordination Polymers with 2,6-Bis(imidazole-1-yl)pyridine and
 Benzenecarboxylate:Pseudo-Supramolecular Isomers with and without
 Interpenetration and Unprecedented Trinodal Topology
;
_journal_issue 4
_journal_name_full 'Crystal Growth &amp; Design'
_journal_page_first 1230
_journal_paper_doi 10.1021/cg101453m
_journal_volume 11
_journal_year 2011
_chemical_formula_moiety 'C19 H13 N5 O4 Zn, 2(H2 O)'
_chemical_formula_sum 'C19 H17 N5 O6 Zn'
_chemical_formula_weight 476.75
_space_group_IT_number 2
_symmetry_cell_setting triclinic
_symmetry_Int_Tables_number 2
_symmetry_space_group_name_Hall '-P 1'
_symmetry_space_group_name_H-M 'P -1'
_atom_sites_solution_hydrogens geom
_atom_sites_solution_primary direct
_atom_sites_solution_secondary difmap
_audit_creation_method SHELXL-97
_cell_angle_alpha 87.315(6)
_cell_angle_beta 72.896(6)
_cell_angle_gamma 69.683(6)
_cell_formula_units_Z 2
_cell_length_a 9.272(2)
_cell_length_b 10.852(3)
_cell_length_c 11.186(3)
_cell_measurement_reflns_used 1058
_cell_measurement_temperature 150(2)
_cell_measurement_theta_max 19.4
_cell_measurement_theta_min 2.5
_cell_volume 1006.9(4)
_computing_cell_refinement 'SAINT (Bruker, 2007)'
_computing_data_collection 'APEX2 (Bruker, 2007)'
_computing_data_reduction 'SAINT (Bruker, 2007)'
_computing_molecular_graphics 'SHELXTL (Sheldrick, 2008)'
_computing_publication_material 'DIAMOND (Brandenburg, 2006)'
_computing_structure_refinement 'SHELXTL (Sheldrick, 2008)'
_computing_structure_solution 'SHELXTL (Sheldrick, 2008)'
_diffrn_ambient_temperature 150(2)
_diffrn_measured_fraction_theta_full 0.998
_diffrn_measured_fraction_theta_max 0.998
_diffrn_measurement_device_type 'Bruker SMART APEXII'
_diffrn_measurement_method \w
_diffrn_radiation_monochromator graphite
_diffrn_radiation_probe x-ray
_diffrn_radiation_type MoK\a
_diffrn_radiation_wavelength 0.71073
_diffrn_reflns_av_R_equivalents 0.1036
_diffrn_reflns_av_sigmaI/netI 0.1439
_diffrn_reflns_limit_h_max 11
_diffrn_reflns_limit_h_min -11
_diffrn_reflns_limit_k_max 13
_diffrn_reflns_limit_k_min -13
_diffrn_reflns_limit_l_max 14
_diffrn_reflns_limit_l_min -12
_diffrn_reflns_number 12882
_diffrn_reflns_theta_full 27.00
_diffrn_reflns_theta_max 27.00
_diffrn_reflns_theta_min 2.00
_diffrn_source 'fine-focus sealed tube'
_diffrn_standards_decay_% 0
_diffrn_standards_interval_count 0
_diffrn_standards_interval_time 0
_diffrn_standards_number 0
_exptl_absorpt_coefficient_mu 1.268
_exptl_absorpt_correction_T_max 0.8326
_exptl_absorpt_correction_T_min 0.7423
_exptl_absorpt_correction_type multi-scan
_exptl_absorpt_process_details 'SADABS (Sheldrick, 2003)'
_exptl_crystal_density_diffrn 1.572
_exptl_crystal_density_method 'not measured'
_exptl_crystal_F_000 488
_exptl_crystal_size_max 0.25
_exptl_crystal_size_mid 0.20
_exptl_crystal_size_min 0.15
_refine_diff_density_max 1.599
_refine_diff_density_min -1.065
_refine_diff_density_rms 0.131
_refine_ls_extinction_method none
_refine_ls_goodness_of_fit_ref 1.024
_refine_ls_hydrogen_treatment constr
_refine_ls_matrix_type full
_refine_ls_number_parameters 280
_refine_ls_number_reflns 4386
_refine_ls_number_restraints 1
_refine_ls_restrained_S_all 1.024
_refine_ls_R_factor_all 0.1264
_refine_ls_R_factor_gt 0.0687
_refine_ls_shift/su_max 0.000
_refine_ls_shift/su_mean 0.000
_refine_ls_structure_factor_coef Fsqd
_refine_ls_weighting_details 'calc w=1/[\s^2^(Fo^2^)+(0.0873P)^2^+0.4956P] where P=(Fo^2^+2Fc^2^)/3'
_refine_ls_weighting_scheme calc
_refine_ls_wR_factor_gt 0.1669
_refine_ls_wR_factor_ref 0.1977
_reflns_number_gt 2649
_reflns_number_total 4386
_reflns_threshold_expression I>2\s
_cod_data_source_file cg101453m_si_002.cif
_cod_data_source_block 1_cyc538
_cod_original_cell_volume 1007.0(4)
_cod_database_code 4500343

loop_
_symmetry_equiv_pos_as_xyz
'x, y, z'
'-x, -y, -z'

loop_
_atom_site_label
_atom_site_type_symbol
_atom_site_fract_x
_atom_site_fract_y
_atom_site_fract_z
_atom_site_U_iso_or_equiv
_atom_site_adp_type
_atom_site_occupancy
_atom_site_symmetry_multiplicity
_atom_site_calc_flag
_atom_site_refinement_flags
C1 C 0.6996(6) 0.5594(5) 0.8890(5) 0.0273(13) Uani 1 1 d .
H1 H 0.6239 0.6215 0.9548 0.033 Uiso 1 1 calc R
C2 C 0.8326(7) 0.4585(6) 0.7057(5) 0.0305(13) Uani 1 1 d .
H2 H 0.8656 0.4381 0.6180 0.037 Uiso 1 1 calc R
C3 C 0.9028(7) 0.3846(6) 0.7870(5) 0.0334(14) Uani 1 1 d .
H3 H 0.9926 0.3047 0.7680 0.040 Uiso 1 1 calc R
C4 C 0.8579(7) 0.4151(6) 1.0183(5) 0.0277(13) Uani 1 1 d .
C5 C 1.0025(7) 0.3186(6) 1.0150(6) 0.0332(14) Uani 1 1 d .
H5 H 1.0749 0.2710 0.9392 0.040 Uiso 1 1 calc R
C6 C 1.0375(8) 0.2942(6) 1.1287(6) 0.0355(15) Uani 1 1 d .
H6 H 1.1348 0.2277 1.1323 0.043 Uiso 1 1 calc R
C7 C 0.9306(7) 0.3666(6) 1.2346(6) 0.0330(14) Uani 1 1 d .
H7 H 0.9515 0.3508 1.3132 0.040 Uiso 1 1 calc R
C8 C 0.7912(7) 0.4634(6) 1.2250(6) 0.0293(13) Uani 1 1 d .
C9 C 0.7214(7) 0.5749(6) 1.4301(5) 0.0286(13) Uani 1 1 d .
H9 H 0.8283 0.5454 1.4357 0.034 Uiso 1 1 calc R
C10 C 0.5175(7) 0.6090(6) 1.3577(6) 0.0326(14) Uani 1 1 d .
H10 H 0.4533 0.6087 1.3054 0.039 Uiso 1 1 calc R
C11 C 0.4660(7) 0.6711(6) 1.4694(6) 0.0334(14) Uani 1 1 d .
H11 H 0.3572 0.7225 1.5110 0.040 Uiso 1 1 calc R
C12 C 0.3310(7) 0.8515(6) 0.8698(6) 0.0334(14) Uani 1 1 d .
C13 C 0.1606(7) 0.9300(6) 0.9365(6) 0.0309(13) Uani 1 1 d .
C14 C 0.1097(7) 0.9478(6) 1.0658(6) 0.0330(14) Uani 1 1 d .
H14 H 0.1852 0.9113 1.1112 0.040 Uiso 1 1 calc R
C15 C 0.0491(7) 0.9821(6) 0.8695(6) 0.0314(13) Uani 1 1 d .
H15 H 0.0820 0.9696 0.7808 0.038 Uiso 1 1 calc R
C16 C 0.8365(7) 0.8133(6) 0.5775(6) 0.0308(14) Uani 1 1 d .
C17 C 0.9191(7) 0.9107(6) 0.5377(5) 0.0280(13) Uani 1 1 d .
C18 C 1.0697(7) 0.8731(6) 0.4484(6) 0.0327(14) Uani 1 1 d .
H18 H 1.1182 0.7855 0.4122 0.039 Uiso 1 1 calc R
C19 C 0.8510(7) 1.0397(6) 0.5881(5) 0.0324(14) Uani 1 1 d .
H19 H 0.7479 1.0679 0.6487 0.039 Uiso 1 1 calc R
N1 N 0.7057(6) 0.5680(5) 0.7678(4) 0.0296(11) Uani 1 1 d .
N2 N 0.8177(6) 0.4487(5) 0.9037(4) 0.0291(11) Uani 1 1 d .
N3 N 0.7530(6) 0.4883(5) 1.1176(4) 0.0267(11) Uani 1 1 d .
N4 N 0.6807(6) 0.5447(5) 1.3312(4) 0.0280(11) Uani 1 1 d .
N5 N 0.5953(5) 0.6500(5) 1.5170(4) 0.0284(11) Uani 1 1 d .
O1 O 0.3624(5) 0.8114(5) 0.7565(4) 0.0407(11) Uani 1 1 d .
O2 O 0.4382(5) 0.8294(5) 0.9221(4) 0.0474(12) Uani 1 1 d .
O3 O 0.6902(5) 0.8578(4) 0.6525(4) 0.0396(11) Uani 1 1 d .
O4 O 0.9071(5) 0.6960(4) 0.5390(4) 0.0322(10) Uani 1 1 d .
O5 O 0.4877(6) 0.9045(5) 0.1388(5) 0.0627(15) Uani 1 1 d D
O6 O 0.2760(6) 0.1743(5) 0.7342(5) 0.0640(15) Uani 1 1 d .
H6A H 0.3335 0.1537 0.7734 0.077 Uiso 1 1 d .
H6B H 0.3166 0.0981 0.6792 0.077 Uiso 1 1 d .
Zn1 Zn 0.59311(8) 0.72132(7) 0.68154(6) 0.0280(2) Uani 1 1 d .
H5A H 0.5871 0.9018 0.0607 0.073 Uiso 1 1 d D
H5B H 0.4174 0.9051 0.0786 0.073 Uiso 1 1 d D

loop_
_atom_site_aniso_label
_atom_site_aniso_U_11
_atom_site_aniso_U_22
_atom_site_aniso_U_33
_atom_site_aniso_U_23
_atom_site_aniso_U_13
_atom_site_aniso_U_12
C1 0.023(3) 0.035(3) 0.023(3) -0.002(2) -0.010(2) -0.007(2)
C2 0.029(3) 0.039(3) 0.018(3) -0.003(2) -0.008(2) -0.004(3)
C3 0.039(3) 0.034(3) 0.024(3) -0.002(3) -0.011(3) -0.007(3)
C4 0.032(3) 0.034(3) 0.022(3) 0.002(2) -0.015(3) -0.013(3)
C5 0.033(3) 0.035(3) 0.031(4) -0.003(3) -0.011(3) -0.009(3)
C6 0.040(4) 0.033(3) 0.038(4) -0.002(3) -0.021(3) -0.009(3)
C7 0.040(4) 0.034(3) 0.027(3) 0.002(3) -0.016(3) -0.011(3)
C8 0.028(3) 0.034(3) 0.031(3) 0.004(3) -0.013(3) -0.012(3)
C9 0.030(3) 0.038(3) 0.020(3) 0.003(3) -0.013(3) -0.010(3)
C10 0.026(3) 0.042(4) 0.032(4) -0.001(3) -0.016(3) -0.008(3)
C11 0.028(3) 0.047(4) 0.027(3) 0.004(3) -0.016(3) -0.010(3)
C12 0.032(3) 0.034(3) 0.032(4) -0.001(3) -0.006(3) -0.012(3)
C13 0.026(3) 0.032(3) 0.030(4) 0.001(3) -0.008(3) -0.004(2)
C14 0.025(3) 0.037(3) 0.036(4) 0.003(3) -0.013(3) -0.005(3)
C15 0.029(3) 0.039(3) 0.025(3) 0.002(3) -0.011(3) -0.008(3)
C16 0.030(3) 0.037(4) 0.030(3) 0.001(3) -0.019(3) -0.010(3)
C17 0.025(3) 0.034(3) 0.023(3) 0.001(3) -0.011(2) -0.006(2)
C18 0.030(3) 0.032(3) 0.034(4) -0.003(3) -0.008(3) -0.008(3)
C19 0.027(3) 0.039(4) 0.024(3) -0.001(3) -0.006(3) -0.003(3)
N1 0.026(3) 0.036(3) 0.023(3) -0.002(2) -0.007(2) -0.006(2)
N2 0.031(3) 0.035(3) 0.021(3) 0.001(2) -0.013(2) -0.006(2)
N3 0.030(3) 0.035(3) 0.017(2) 0.002(2) -0.010(2) -0.012(2)
N4 0.027(3) 0.041(3) 0.016(2) 0.002(2) -0.010(2) -0.009(2)
N5 0.022(2) 0.038(3) 0.025(3) 0.004(2) -0.009(2) -0.010(2)
O1 0.028(2) 0.056(3) 0.032(3) -0.009(2) -0.0086(19) -0.007(2)
O2 0.030(2) 0.065(3) 0.039(3) -0.006(2) -0.017(2) 0.001(2)
O3 0.027(2) 0.037(2) 0.046(3) 0.000(2) -0.002(2) -0.0071(19)
O4 0.030(2) 0.038(3) 0.031(2) -0.0006(19) -0.0129(19) -0.0108(19)
O5 0.067(4) 0.067(4) 0.063(4) 0.004(3) -0.032(3) -0.024(3)
O6 0.056(3) 0.072(4) 0.062(4) 0.015(3) -0.027(3) -0.013(3)
Zn1 0.0229(4) 0.0372(4) 0.0226(4) -0.0002(3) -0.0094(3) -0.0063(3)

loop_
_atom_type_symbol
_atom_type_description
_atom_type_scat_dispersion_real
_atom_type_scat_dispersion_imag
_atom_type_scat_source
C C 0.0033 0.0016 'International Tables Vol C Tables 4.2.6.8 and 6.1.1.4'
H H 0.0000 0.0000 'International Tables Vol C Tables 4.2.6.8 and 6.1.1.4'
N N 0.0061 0.0033 'International Tables Vol C Tables 4.2.6.8 and 6.1.1.4'
O O 0.0106 0.0060 'International Tables Vol C Tables 4.2.6.8 and 6.1.1.4'
Zn Zn 0.2839 1.4301 'International Tables Vol C Tables 4.2.6.8 and 6.1.1.4'

loop_
_geom_angle_atom_site_label_1
_geom_angle_atom_site_label_2
_geom_angle_atom_site_label_3
_geom_angle
_geom_angle_site_symmetry_1
_geom_angle_site_symmetry_3
N1 C1 N2 109.8(5) . .
N1 C1 H1 125.1 . .
N2 C1 H1 125.1 . .
C3 C2 N1 110.4(5) . .
C3 C2 H2 124.8 . .
N1 C2 H2 124.8 . .
C2 C3 N2 106.0(5) . .
C2 C3 H3 127.0 . .
N2 C3 H3 127.0 . .
N3 C4 C5 125.9(5) . .
N3 C4 N2 114.5(5) . .
C5 C4 N2 119.4(5) . .
C4 C5 C6 116.7(6) . .
C4 C5 H5 121.7 . .
C6 C5 H5 121.7 . .
C7 C6 C5 119.4(6) . .
C7 C6 H6 120.3 . .
C5 C6 H6 120.3 . .
C6 C7 C8 118.5(6) . .
C6 C7 H7 120.7 . .
C8 C7 H7 120.7 . .
N3 C8 C7 123.6(6) . .
N3 C8 N4 115.9(5) . .
C7 C8 N4 120.4(5) . .
N5 C9 N4 111.8(5) . .
N5 C9 H9 124.1 . .
N4 C9 H9 124.1 . .
C11 C10 N4 107.4(5) . .
C11 C10 H10 126.3 . .
N4 C10 H10 126.3 . .
C10 C11 N5 109.9(5) . .
C10 C11 H11 125.1 . .
N5 C11 H11 125.1 . .
O2 C12 O1 121.9(6) . .
O2 C12 C13 120.9(6) . .
O1 C12 C13 117.2(5) . .
C14 C13 C15 119.4(5) . .
C14 C13 C12 120.2(5) . .
C15 C13 C12 120.3(6) . .
C13 C14 C15 121.4(5) . 2_577
C13 C14 H14 119.3 . .
C15 C14 H14 119.3 2_577 .
C14 C15 C13 119.2(6) 2_577 .
C14 C15 H15 120.4 2_577 .
C13 C15 H15 120.4 . .
O4 C16 O3 123.1(6) . .
O4 C16 C17 120.1(5) . .
O3 C16 C17 116.8(5) . .
C19 C17 C18 118.0(6) . .
C19 C17 C16 122.0(5) . .
C18 C17 C16 120.0(5) . .
C19 C18 C17 121.1(6) 2_776 .
C19 C18 H18 119.5 2_776 .
C17 C18 H18 119.5 . .
C18 C19 C17 120.9(6) 2_776 .
C18 C19 H19 119.5 2_776 .
C17 C19 H19 119.5 . .
C1 N1 C2 105.8(5) . .
C1 N1 Zn1 129.0(4) . .
C2 N1 Zn1 123.9(4) . .
C1 N2 C3 107.9(5) . .
C1 N2 C4 125.1(5) . .
C3 N2 C4 126.6(5) . .
C4 N3 C8 115.9(5) . .
C9 N4 C10 106.1(5) . .
C9 N4 C8 124.3(5) . .
C10 N4 C8 129.7(5) . .
C9 N5 C11 104.8(5) . .
C9 N5 Zn1 126.8(4) . 1_556
C11 N5 Zn1 128.3(4) . 1_556
C12 O1 Zn1 111.1(4) . .
C16 O3 Zn1 111.3(4) . .
H5A O5 H5B 91.0 . .
H6A O6 H6B 100.0 . .
O1 Zn1 O3 106.40(19) . .
O1 Zn1 N1 117.90(19) . .
O3 Zn1 N1 113.65(19) . .
O1 Zn1 N5 100.41(18) . 1_554
O3 Zn1 N5 110.26(19) . 1_554
N1 Zn1 N5 107.36(19) . 1_554

loop_
_geom_bond_atom_site_label_1
_geom_bond_atom_site_label_2
_geom_bond_distance
_geom_bond_site_symmetry_2
C1 N1 1.340(7) .
C1 N2 1.358(7) .
C1 H1 0.9500 .
C2 C3 1.346(8) .
C2 N1 1.380(7) .
C2 H2 0.9500 .
C3 N2 1.382(7) .
C3 H3 0.9500 .
C4 N3 1.312(7) .
C4 C5 1.377(8) .
C4 N2 1.434(7) .
C5 C6 1.393(8) .
C5 H5 0.9500 .
C6 C7 1.363(8) .
C6 H6 0.9500 .
C7 C8 1.384(8) .
C7 H7 0.9500 .
C8 N3 1.341(7) .
C8 N4 1.412(7) .
C9 N5 1.312(7) .
C9 N4 1.355(7) .
C9 H9 0.9500 .
C10 C11 1.322(8) .
C10 N4 1.374(7) .
C10 H10 0.9500 .
C11 N5 1.395(7) .
C11 H11 0.9500 .
C12 O2 1.245(7) .
C12 O1 1.275(7) .
C12 C13 1.487(8) .
C13 C14 1.383(8) .
C13 C15 1.400(8) .
C14 C15 1.384(8) 2_577
C14 H14 0.9500 .
C15 C14 1.384(8) 2_577
C15 H15 0.9500 .
C16 O4 1.241(7) .
C16 O3 1.300(7) .
C16 C17 1.490(8) .
C17 C19 1.388(8) .
C17 C18 1.392(8) .
C18 C19 1.368(8) 2_776
C18 H18 0.9500 .
C19 C18 1.368(8) 2_776
C19 H19 0.9500 .
N1 Zn1 2.007(5) .
N5 Zn1 2.022(5) 1_556
O1 Zn1 1.951(4) .
O3 Zn1 1.954(4) .
O5 H5A 1.0606 .
O5 H5B 1.0634 .
O6 H6A 0.7555 .
O6 H6B 0.9483 .
Zn1 N5 2.022(5) 1_554
